data_7238352
loop_
_publ_author_name
'Cheng, Ai-Ling'
'Ma, Yu'
'Sun, Qian'
'Gao, En-Qing'

_publ_section_title
;
 Layered and pillar-layered metal--organic frameworks based on pinwheel
 trinuclear zinc-carboxylate clusters
;
_journal_issue 7
_journal_name_full CrystEngComm
_journal_page_first 2721
_journal_paper_doi 10.1039/c0ce00792g
_journal_volume 13
_journal_year 2011
_chemical_formula_sum 'C58 H38 N2 O12 Zn3'
_chemical_formula_weight 1151.01
_space_group_IT_number 148
_space_group_name_Hall '-R 3'
_space_group_name_H-M_alt 'R -3 :H'
_symmetry_cell_setting trigonal
_symmetry_space_group_name_H-M 'R -3 :H'
_atom_sites_solution_hydrogens geom
_atom_sites_solution_primary direct
_atom_sites_solution_secondary difmap
_audit_creation_method SHELXL-97
_cell_angle_alpha 90.00
_cell_angle_beta 90.00
_cell_angle_gamma 120.00
_cell_formula_units_Z 3
_cell_length_a 16.117(3)
_cell_length_b 16.117(3)
_cell_length_c 18.073(5)
_cell_measurement_reflns_used 839
_cell_measurement_temperature 293(2)
_cell_measurement_theta_max 19.500
_cell_measurement_theta_min 2.527
_cell_volume 4065.6(16)
_computing_cell_refinement 'Bruker SMART'
_computing_data_collection 'Bruker SMART'
_computing_data_reduction 'Bruker SHELXTL'
_computing_molecular_graphics 'Bruker SHELXTL'
_computing_publication_material 'Bruker SHELXTL'
_computing_structure_refinement 'Bruker SHELXTL'
_computing_structure_solution 'Bruker SHELXTL'
_diffrn_ambient_temperature 293(2)
_diffrn_measured_fraction_theta_full 0.999
_diffrn_measured_fraction_theta_max 0.999
_diffrn_measurement_device_type 'CCD area detector'
_diffrn_measurement_method 'phi and omega scans'
_diffrn_radiation_monochromator graphite
_diffrn_radiation_source 'fine-focus sealed tube'
_diffrn_radiation_type MoK\a
_diffrn_radiation_wavelength 0.71073
_diffrn_reflns_av_R_equivalents 0.0619
_diffrn_reflns_av_sigmaI/netI 0.0578
_diffrn_reflns_limit_h_max 16
_diffrn_reflns_limit_h_min -19
_diffrn_reflns_limit_k_max 19
_diffrn_reflns_limit_k_min -19
_diffrn_reflns_limit_l_max 22
_diffrn_reflns_limit_l_min -21
_diffrn_reflns_number 6281
_diffrn_reflns_theta_full 26.00
_diffrn_reflns_theta_max 26.00
_diffrn_reflns_theta_min 1.84
_exptl_absorpt_coefficient_mu 1.380
_exptl_absorpt_correction_T_max 0.9469
_exptl_absorpt_correction_T_min 0.8743
_exptl_absorpt_correction_type multi-scan
_exptl_absorpt_process_details SADABS
_exptl_crystal_colour colorless
_exptl_crystal_density_diffrn 1.410
_exptl_crystal_density_method 'not measured'
_exptl_crystal_description needle
_exptl_crystal_F_000 1758
_exptl_crystal_size_max 0.10
_exptl_crystal_size_mid 0.06
_exptl_crystal_size_min 0.04
_refine_diff_density_max 0.601
_refine_diff_density_min -0.251
_refine_diff_density_rms 0.063
_refine_ls_extinction_method none
_refine_ls_goodness_of_fit_ref 0.873
_refine_ls_hydrogen_treatment constr
_refine_ls_matrix_type full
_refine_ls_number_parameters 132
_refine_ls_number_reflns 1778
_refine_ls_number_restraints 0
_refine_ls_restrained_S_all 0.873
_refine_ls_R_factor_all 0.0682
_refine_ls_R_factor_gt 0.0407
_refine_ls_shift/su_max 0.000
_refine_ls_shift/su_mean 0.000
_refine_ls_structure_factor_coef Fsqd
_refine_ls_weighting_details 'calc w=1/[\s^2^(Fo^2^)+(0.0488P)^2^+0.0000P] where P=(Fo^2^+2Fc^2^)/3'
_refine_ls_weighting_scheme calc
_refine_ls_wR_factor_gt 0.0871
_refine_ls_wR_factor_ref 0.0946
_reflns_number_gt 1122
_reflns_number_total 1778
_reflns_threshold_expression >2sigma(I)
_cod_data_source_file c0ce00792g.txt
_cod_data_source_block 2
_cod_original_cell_volume 4065.7(17)
_cod_original_sg_symbol_H-M R-3
_cod_database_code 7238352

loop_
_symmetry_equiv_pos_as_xyz
'x, y, z'
'-y, x-y, z'
'-x+y, -x, z'
'x+2/3, y+1/3, z+1/3'
'-y+2/3, x-y+1/3, z+1/3'
'-x+y+2/3, -x+1/3, z+1/3'
'x+1/3, y+2/3, z+2/3'
'-y+1/3, x-y+2/3, z+2/3'
'-x+y+1/3, -x+2/3, z+2/3'
'-x, -y, -z'
'y, -x+y, -z'
'x-y, x, -z'
'-x+2/3, -y+1/3, -z+1/3'
'y+2/3, -x+y+1/3, -z+1/3'
'x-y+2/3, x+1/3, -z+1/3'
'-x+1/3, -y+2/3, -z+2/3'
'y+1/3, -x+y+2/3, -z+2/3'
'x-y+1/3, x+2/3, -z+2/3'

loop_
_atom_site_label
_atom_site_type_symbol
_atom_site_fract_x
_atom_site_fract_y
_atom_site_fract_z
_atom_site_U_iso_or_equiv
_atom_site_adp_type
_atom_site_occupancy
_atom_site_symmetry_multiplicity
_atom_site_calc_flag
_atom_site_refinement_flags
Zn1 Zn 1.0000 1.0000 1.0000 0.0484(3) Uani 1 6 d S
Zn2 Zn 1.0000 1.0000 0.80710(3) 0.0575(2) Uani 1 3 d S
O1 O 0.93818(15) 0.87784(15) 0.93357(11) 0.0641(6) Uani 1 1 d .
O2 O 1.00365(17) 0.88256(16) 0.82454(12) 0.0713(6) Uani 1 1 d .
C1 C 0.9741(2) 0.8469(2) 0.88773(18) 0.0602(8) Uani 1 1 d .
C2 C 0.9824(3) 0.7628(2) 0.90805(17) 0.0695(10) Uani 1 1 d .
C3 C 0.9377(4) 0.7098(3) 0.9698(2) 0.1073(15) Uani 1 1 d .
H3A H 0.9012 0.7272 0.9989 0.129 Uiso 1 1 calc R
C4 C 1.0366(3) 0.7351(3) 0.8670(2) 0.0896(12) Uani 1 1 d .
H4A H 1.0674 0.7699 0.8248 0.108 Uiso 1 1 calc R
C5 C 0.9454(4) 0.6326(3) 0.9895(2) 0.1251(18) Uani 1 1 d .
H5A H 0.9130 0.5974 1.0312 0.150 Uiso 1 1 calc R
C6 C 1.0467(4) 0.6590(3) 0.8858(2) 0.1069(15) Uani 1 1 d .
H6A H 1.0843 0.6430 0.8568 0.128 Uiso 1 1 calc R
C7 C 1.0012(4) 0.6052(3) 0.9482(2) 0.1025(15) Uani 1 1 d .
C8 C 1.0141(4) 0.5251(3) 0.9692(2) 0.1170(16) Uani 1 1 d .
H8A H 1.0460 0.5076 0.9353 0.140 Uiso 1 1 calc R
N1 N 1.0000 1.0000 0.69414(18) 0.0767(15) Uani 1 3 d SG
C9 C 0.9216(8) 0.9313(11) 0.6548(5) 0.085(4) Uani 0.33 1 d PG
H9A H 0.8700 0.8822 0.6798 0.102 Uiso 0.33 1 calc PR
C10 C 0.9202(10) 0.9361(12) 0.5780(4) 0.101(6) Uani 0.33 1 d PG
H10A H 0.8677 0.8901 0.5517 0.122 Uiso 0.33 1 calc PR
C11 C 0.9973(12) 1.0095(16) 0.54063(19) 0.107(5) Uani 0.33 1 d PG
C12 C 1.0758(16) 1.078(2) 0.5800(5) 0.29(3) Uani 0.33 1 d PG
H12A H 1.1274 1.1275 0.5550 0.349 Uiso 0.33 1 calc PR
C13 C 1.0772(11) 1.0736(15) 0.6567(5) 0.155(9) Uani 0.33 1 d PG
H13B H 1.1297 1.1196 0.6831 0.186 Uiso 0.33 1 calc PR

loop_
_atom_site_aniso_label
_atom_site_aniso_U_11
_atom_site_aniso_U_22
_atom_site_aniso_U_33
_atom_site_aniso_U_23
_atom_site_aniso_U_13
_atom_site_aniso_U_12
Zn1 0.0538(4) 0.0538(4) 0.0375(5) 0.000 0.000 0.02690(18)
Zn2 0.0664(3) 0.0664(3) 0.0396(4) 0.000 0.000 0.03321(16)
O1 0.0689(15) 0.0570(13) 0.0679(15) -0.0109(11) -0.0024(11) 0.0326(12)
O2 0.0987(17) 0.0690(15) 0.0527(14) -0.0033(12) -0.0026(13) 0.0468(14)
C1 0.066(2) 0.057(2) 0.057(2) -0.0097(17) -0.0114(17) 0.0297(17)
C2 0.096(3) 0.069(2) 0.054(2) -0.0017(18) 0.0027(19) 0.049(2)
C3 0.177(5) 0.107(3) 0.087(3) 0.027(3) 0.048(3) 0.108(3)
C4 0.133(4) 0.095(3) 0.067(2) 0.014(2) 0.022(2) 0.077(3)
C5 0.207(5) 0.123(4) 0.098(3) 0.043(3) 0.064(3) 0.122(4)
C6 0.168(5) 0.119(3) 0.080(3) 0.023(3) 0.039(3) 0.106(4)
C7 0.160(4) 0.101(3) 0.088(3) 0.012(2) 0.025(3) 0.097(3)
C8 0.184(5) 0.112(4) 0.099(4) 0.019(3) 0.041(3) 0.108(4)
N1 0.095(2) 0.095(2) 0.040(3) 0.000 0.000 0.0475(12)
C9 0.089(10) 0.102(12) 0.034(7) -0.001(8) 0.003(7) 0.026(8)
C10 0.075(9) 0.134(14) 0.033(7) -0.003(9) -0.019(7) 0.007(9)
C11 0.134(19) 0.113(19) 0.061(6) -0.033(14) -0.051(18) 0.052(16)
C12 0.105(16) 0.50(6) 0.088(15) -0.13(3) -0.017(12) 0.02(2)
C13 0.135(19) 0.21(3) 0.063(10) 0.014(16) -0.025(12) 0.041(15)

loop_
_atom_type_symbol
_atom_type_description
_atom_type_scat_dispersion_real
_atom_type_scat_dispersion_imag
_atom_type_scat_source
C C 0.0033 0.0016 'International Tables Vol C Tables 4.2.6.8 and 6.1.1.4'
H H 0.0000 0.0000 'International Tables Vol C Tables 4.2.6.8 and 6.1.1.4'
O O 0.0106 0.0060 'International Tables Vol C Tables 4.2.6.8 and 6.1.1.4'
N N 0.0061 0.0033 'International Tables Vol C Tables 4.2.6.8 and 6.1.1.4'
Zn Zn 0.2839 1.4301 'International Tables Vol C Tables 4.2.6.8 and 6.1.1.4'

loop_
_geom_angle_atom_site_label_1
_geom_angle_atom_site_label_2
_geom_angle_atom_site_label_3
_geom_angle
_geom_angle_site_symmetry_1
_geom_angle_site_symmetry_3
O1 Zn1 O1 180.000(1) . 10_777
O1 Zn1 O1 90.16(8) . 3_675
O1 Zn1 O1 89.84(8) 10_777 3_675
O1 Zn1 O1 90.16(8) . 2_765
O1 Zn1 O1 89.84(8) 10_777 2_765
O1 Zn1 O1 90.16(8) 3_675 2_765
O1 Zn1 O1 89.84(8) . 12_657
O1 Zn1 O1 90.16(8) 10_777 12_657
O1 Zn1 O1 180.00(9) 3_675 12_657
O1 Zn1 O1 89.84(8) 2_765 12_657
O1 Zn1 O1 89.84(8) . 11_567
O1 Zn1 O1 90.16(8) 10_777 11_567
O1 Zn1 O1 89.84(8) 3_675 11_567
O1 Zn1 O1 180.0 2_765 11_567
O1 Zn1 O1 90.16(8) 12_657 11_567
O2 Zn2 O2 117.44(4) 2_765 .
O2 Zn2 O2 117.44(4) 2_765 3_675
O2 Zn2 O2 117.44(4) . 3_675
O2 Zn2 N1 99.31(7) 2_765 2_765
O2 Zn2 N1 99.31(7) . 2_765
O2 Zn2 N1 99.31(7) 3_675 2_765
O2 Zn2 N1 99.31(7) 2_765 3_675
O2 Zn2 N1 99.31(7) . 3_675
O2 Zn2 N1 99.31(7) 3_675 3_675
N1 Zn2 N1 0.0 2_765 3_675
O2 Zn2 N1 99.31(7) 2_765 .
O2 Zn2 N1 99.31(7) . .
O2 Zn2 N1 99.31(7) 3_675 .
N1 Zn2 N1 0.0 2_765 .
N1 Zn2 N1 0.0 3_675 .
C1 O1 Zn1 131.4(2) . .
C1 O2 Zn2 113.7(2) . .
O1 C1 O2 124.3(3) . .
O1 C1 C2 118.4(3) . .
O2 C1 C2 117.3(3) . .
C3 C2 C4 117.2(3) . .
C3 C2 C1 121.0(3) . .
C4 C2 C1 121.8(3) . .
C5 C3 C2 121.6(4) . .
C5 C3 H3A 119.2 . .
C2 C3 H3A 119.2 . .
C6 C4 C2 122.6(4) . .
C6 C4 H4A 118.7 . .
C2 C4 H4A 118.7 . .
C3 C5 C7 121.1(4) . .
C3 C5 H5A 119.4 . .
C7 C5 H5A 119.4 . .
C4 C6 C7 120.2(4) . .
C4 C6 H6A 119.9 . .
C7 C6 H6A 119.9 . .
C6 C7 C5 117.2(4) . .
C6 C7 C8 120.1(4) . .
C5 C7 C8 122.7(4) . .
C8 C8 C7 127.4(5) 10_767 .
C8 C8 H8A 116.3 10_767 .
C7 C8 H8A 116.3 . .
C9 N1 C9 96.13(5) 3_675 2_765
C9 N1 C9 96.1(19) 3_675 .
C9 N1 C9 96(2) 2_765 .
C9 N1 C13 48(2) 3_675 .
C9 N1 C13 55(2) 2_765 .
C9 N1 C13 120.0 . .
C9 N1 C13 54.8(6) 3_675 2_765
C9 N1 C13 120.0(11) 2_765 2_765
C9 N1 C13 47.9(14) . 2_765
C13 N1 C13 98.4(16) . 2_765
C9 N1 C13 120.0(10) 3_675 3_675
C9 N1 C13 47.9(6) 2_765 3_675
C9 N1 C13 54.8(14) . 3_675
C13 N1 C13 98.4(17) . 3_675
C13 N1 C13 98.38(7) 2_765 3_675
C9 N1 Zn2 120.8(8) 3_675 .
C9 N1 Zn2 120.8(8) 2_765 .
C9 N1 Zn2 120.8(4) . .
C13 N1 Zn2 119.1(4) . .
C13 N1 Zn2 119.1(4) 2_765 .
C13 N1 Zn2 119.1(3) 3_675 .
C10 C9 N1 120.0 . .
C10 C9 H9A 120.0 . .
N1 C9 H9A 120.0 . .
C11 C10 C9 120.0 . .
C11 C10 H10A 120.0 . .
C9 C10 H10A 120.0 . .
C10 C11 C12 120.0 . .
C13 C12 C11 120.0 . .
C13 C12 H12A 120.0 . .
C11 C12 H12A 120.0 . .
C12 C13 N1 120.0 . .
C12 C13 H13B 120.0 . .
N1 C13 H13B 120.0 . .

loop_
_geom_bond_atom_site_label_1
_geom_bond_atom_site_label_2
_geom_bond_distance
_geom_bond_site_symmetry_2
Zn1 O1 2.085(2) .
Zn1 O1 2.085(2) 10_777
Zn1 O1 2.085(2) 3_675
Zn1 O1 2.085(2) 2_765
Zn1 O1 2.085(2) 12_657
Zn1 O1 2.085(2) 11_567
Zn2 O2 1.948(2) 2_765
Zn2 O2 1.948(2) .
Zn2 O2 1.948(2) 3_675
Zn2 N1 2.042(3) 2_765
Zn2 N1 2.042(3) 3_675
Zn2 N1 2.042(3) .
O1 C1 1.249(3) .
O2 C1 1.260(4) .
C1 C2 1.473(4) .
C2 C3 1.370(5) .
C2 C4 1.377(5) .
C3 C5 1.358(5) .
C3 H3A 0.9300 .
C4 C6 1.359(5) .
C4 H4A 0.9300 .
C5 C7 1.399(5) .
C5 H5A 0.9300 .
C6 C7 1.388(5) .
C6 H6A 0.9300 .
C7 C8 1.456(5) .
C8 C8 1.316(8) 10_767
C8 H8A 0.9300 .
N1 C9 1.389(19) 3_675
N1 C9 1.39(2) 2_765
N1 C9 1.3888 .
N1 C13 1.3912 .
N1 C13 1.39(3) 2_765
N1 C13 1.39(3) 3_675
C9 C10 1.3900 .
C9 H9A 0.9300 .
C10 C11 1.3900 .
C10 H10A 0.9300 .
C11 C12 1.3900 .
C12 C13 1.3900 .
C12 H12A 0.9300 .
C13 H13B 0.9300 .

loop_
_geom_torsion_atom_site_label_1
_geom_torsion_atom_site_label_2
_geom_torsion_atom_site_label_3
_geom_torsion_atom_site_label_4
_geom_torsion
_geom_torsion_site_symmetry_1
_geom_torsion_site_symmetry_4
O1 Zn1 O1 C1 63(100) 10_777 .
O1 Zn1 O1 C1 107.7(2) 3_675 .
O1 Zn1 O1 C1 17.5(3) 2_765 .
O1 Zn1 O1 C1 -72.3(2) 12_657 .
O1 Zn1 O1 C1 -162.5(3) 11_567 .
O2 Zn2 O2 C1 95.7(2) 2_765 .
O2 Zn2 O2 C1 -53.0(3) 3_675 .
N1 Zn2 O2 C1 -158.6(2) 2_765 .
N1 Zn2 O2 C1 -158.6(2) 3_675 .
N1 Zn2 O2 C1 -158.6(2) . .
Zn1 O1 C1 O2 -73.7(4) . .
Zn1 O1 C1 C2 106.8(3) . .
Zn2 O2 C1 O1 5.7(4) . .
Zn2 O2 C1 C2 -174.7(2) . .
O1 C1 C2 C3 10.9(5) . .
O2 C1 C2 C3 -168.7(4) . .
O1 C1 C2 C4 -167.8(3) . .
O2 C1 C2 C4 12.6(5) . .
C4 C2 C3 C5 -0.7(7) . .
C1 C2 C3 C5 -179.4(4) . .
C3 C2 C4 C6 -0.2(6) . .
C1 C2 C4 C6 178.5(4) . .
C2 C3 C5 C7 1.4(8) . .
C2 C4 C6 C7 0.4(7) . .
C4 C6 C7 C5 0.2(8) . .
C4 C6 C7 C8 -178.5(5) . .
C3 C5 C7 C6 -1.1(8) . .
C3 C5 C7 C8 177.6(5) . .
C6 C7 C8 C8 171.1(7) . 10_767
C5 C7 C8 C8 -7.5(11) . 10_767
O2 Zn2 N1 C9 -51.9(10) 2_765 3_675
O2 Zn2 N1 C9 -171.9(10) . 3_675
O2 Zn2 N1 C9 68.1(10) 3_675 3_675
N1 Zn2 N1 C9 0(100) 2_765 3_675
N1 Zn2 N1 C9 0(100) 3_675 3_675
O2 Zn2 N1 C9 68.1(10) 2_765 2_765
O2 Zn2 N1 C9 -51.9(10) . 2_765
O2 Zn2 N1 C9 -171.9(10) 3_675 2_765
N1 Zn2 N1 C9 0(96) 2_765 2_765
N1 Zn2 N1 C9 0(96) 3_675 2_765
O2 Zn2 N1 C9 -171.9(12) 2_765 .
O2 Zn2 N1 C9 68.1(12) . .
O2 Zn2 N1 C9 -51.9(12) 3_675 .
N1 Zn2 N1 C9 0(96) 2_765 .
N1 Zn2 N1 C9 0(96) 3_675 .
O2 Zn2 N1 C13 3.9(17) 2_765 .
O2 Zn2 N1 C13 -116.1(17) . .
O2 Zn2 N1 C13 123.9(17) 3_675 .
N1 Zn2 N1 C13 0(100) 2_765 .
N1 Zn2 N1 C13 0(100) 3_675 .
O2 Zn2 N1 C13 -116.1(6) 2_765 2_765
O2 Zn2 N1 C13 123.9(6) . 2_765
O2 Zn2 N1 C13 3.9(6) 3_675 2_765
N1 Zn2 N1 C13 0(100) 2_765 2_765
N1 Zn2 N1 C13 0(100) 3_675 2_765
O2 Zn2 N1 C13 123.9(5) 2_765 3_675
O2 Zn2 N1 C13 3.9(5) . 3_675
O2 Zn2 N1 C13 -116.1(5) 3_675 3_675
N1 Zn2 N1 C13 0(96) 2_765 3_675
N1 Zn2 N1 C13 0(96) 3_675 3_675
C9 N1 C9 C10 44.3(11) 3_675 .
C9 N1 C9 C10 -52.6(11) 2_765 .
C13 N1 C9 C10 0.0 . .
C13 N1 C9 C10 72.9(14) 2_765 .
C13 N1 C9 C10 -78.4(14) 3_675 .
Zn2 N1 C9 C10 175.8(6) . .
N1 C9 C10 C11 0.0 . .
C9 C10 C11 C12 0.0 . .
C10 C11 C12 C13 0.0 . .
C11 C12 C13 N1 0.0 . .
C9 N1 C13 C12 -69.2(12) 3_675 .
C9 N1 C13 C12 75.1(13) 2_765 .
C9 N1 C13 C12 0.0 . .
C13 N1 C13 C12 -45.8(6) 2_765 .
C13 N1 C13 C12 54.0(6) 3_675 .
Zn2 N1 C13 C12 -175.9(5) . .
